data_4114431
loop_
_publ_author_name
'Eri Iwamoto'
'Katsuyuki Hirai'
'Hideo Tomioka'

_publ_contact_author_email tomioka@chem.mie-u.ac.jp
_publ_contact_author_fax 81-59-231-9416
_publ_contact_author_name 'Hideo Tomioka'
_publ_contact_author_phone 81-59-231-9416
_publ_section_title
;
 A Triplet Carbene Surviving a Week in Solution at Room Temperature
;
_journal_name_full 'Journal of the American Chemical Society'
_journal_page_first 14664
_journal_page_last 14665
_journal_paper_doi 10.1021/ja038423z
_journal_volume 125
_journal_year 2003
_chemical_formula_moiety 'C57 H60 O2 '
_chemical_formula_sum 'C57 H60 O2'
_chemical_formula_weight 777.05
_chemical_melting_point 464.5
_space_group_IT_number 15
_symmetry_cell_setting monoclinic
_symmetry_Int_Tables_number 15
_symmetry_space_group_name_Hall '-C 2yc'
_symmetry_space_group_name_H-M 'C 1 2/c 1'
_cell_angle_alpha 90
_cell_angle_beta 91.227(2)
_cell_angle_gamma 90
_cell_formula_units_Z 4
_cell_length_a 11.6505(7)
_cell_length_b 14.1206(7)
_cell_length_c 27.095(2)
_cell_measurement_reflns_used 12401
_cell_measurement_temperature 123.1
_cell_measurement_theta_max 27.5
_cell_measurement_theta_min 2.3
_cell_volume 4456.4(5)
_computing_cell_refinement PROCESS-AUTO
_computing_data_collection PROCESS-AUTO
_computing_data_reduction CrystalStructure
_computing_publication_material 'CrystalStructure Ver. 2.00'
_computing_structure_refinement CRYSTALS
_computing_structure_solution SHELXS97
_diffrn_detector_area_resol_mean 10.00
_diffrn_measured_fraction_theta_full 0.9912
_diffrn_measured_fraction_theta_max 0.9912
_diffrn_measurement_device_type 'Rigaku RAXIS-RAPID'
_diffrn_measurement_method \w
_diffrn_radiation_type 'Mo K\a'
_diffrn_radiation_wavelength 0.7107
_diffrn_reflns_av_R_equivalents 0.072
_diffrn_reflns_limit_h_max 15
_diffrn_reflns_limit_h_min -15
_diffrn_reflns_limit_k_max 18
_diffrn_reflns_limit_k_min -18
_diffrn_reflns_limit_l_max 35
_diffrn_reflns_limit_l_min -33
_diffrn_reflns_number 16460
_diffrn_reflns_theta_full 27.48
_diffrn_reflns_theta_max 27.48
_exptl_absorpt_coefficient_mu 0.068
_exptl_absorpt_correction_type none
_exptl_crystal_colour yellow
_exptl_crystal_density_diffrn 1.158
_exptl_crystal_description block
_exptl_crystal_size_max 0.40
_exptl_crystal_size_mid 0.30
_exptl_crystal_size_min 0.30
_refine_diff_density_max 0.97
_refine_diff_density_min -0.49
_refine_ls_extinction_coef 185.9(1)
_refine_ls_extinction_method 'Larson (1970) Crystallographic Computing eq. 22'
_refine_ls_goodness_of_fit_ref 1.117
_refine_ls_hydrogen_treatment refall
_refine_ls_number_parameters 299
_refine_ls_number_reflns 2820
_refine_ls_R_factor_gt 0.0770
_refine_ls_shift/su_max 0.0010
_refine_ls_structure_factor_coef F
_refine_ls_weighting_details 'w = 1/[0.010Fo^2^ + 1.000\s^2^(Fo)]'
_refine_ls_weighting_scheme calc
_refine_ls_wR_factor_ref 0.1210
_reflns_number_gt 2820
_reflns_number_total 5276
_reflns_threshold_expression F^2^>2.0\s(F^2^)
_cod_data_source_file ja038423zsi20030922_052543.cif
_cod_data_source_block JA038423Z
_cod_original_cell_volume 4456.4(4)
_cod_original_formula_sum 'C57 H60 O2 '
_cod_database_code 4114431

loop_
_symmetry_equiv_pos_as_xyz
x,y,z
-x,-y,-z
x+1/2,y+1/2,z
-x+1/2,-y+1/2,-z
-x,y,-z+1/2
x,-y,z+1/2
-x+1/2,y+1/2,-z+1/2
x+1/2,-y+1/2,z+1/2

loop_
_atom_site_label
_atom_site_type_symbol
_atom_site_fract_x
_atom_site_fract_y
_atom_site_fract_z
_atom_site_U_iso_or_equiv
_atom_site_adp_type
_atom_site_occupancy
_atom_site_symmetry_multiplicity
_atom_site_calc_flag
_atom_site_refinement_flags
O1 O 0.0000 -0.1806(2) -0.7500 0.0255(9) Uani 1.00 2 d S
O2 O -0.5000 -0.196(3) -0.7500 0.59(4) Uani 1.00 2 d S
C1 C 0.0000 -0.2669(3) -0.7500 0.019(1) Uani 1.00 2 d S
C2 C 0.0424(3) -0.3173(2) -0.7040(1) 0.0187(8) Uani 1.00 1 d .
C3 C 0.1367(3) -0.3800(3) -0.7057(1) 0.0218(9) Uani 1.00 1 d .
C4 C 0.1911(4) -0.4064(3) -0.7507(1) 0.036(1) Uani 1.00 1 d .
C5 C 0.2856(4) -0.4623(4) -0.7504(1) 0.042(1) Uani 1.00 1 d .
C6 C 0.3363(4) -0.4953(3) -0.7056(1) 0.036(1) Uani 1.00 1 d .
C7 C 0.2869(3) -0.4722(3) -0.6624(1) 0.0288(9) Uani 1.00 1 d .
C8 C 0.1872(3) -0.4143(2) -0.6604(1) 0.0221(8) Uani 1.00 1 d .
C9 C 0.1400(3) -0.3891(3) -0.6149(1) 0.0202(8) Uani 1.00 1 d .
C10 C 0.0450(3) -0.3286(2) -0.6136(1) 0.0190(8) Uani 1.00 1 d .
C11 C -0.0028(3) -0.2998(3) -0.5674(1) 0.0226(9) Uani 1.00 1 d .
C12 C -0.0952(3) -0.2412(3) -0.5661(1) 0.0259(9) Uani 1.00 1 d .
C13 C -0.1460(3) -0.2081(3) -0.6105(1) 0.0255(9) Uani 1.00 1 d .
C14 C -0.1033(3) -0.2316(3) -0.6550(1) 0.0217(8) Uani 1.00 1 d .
C15 C -0.0041(3) -0.2917(2) -0.6587(1) 0.0184(8) Uani 1.00 1 d .
C16 C 0.1931(3) -0.4251(2) -0.5677(1) 0.0208(8) Uani 1.00 1 d .
C17 C 0.1558(3) -0.5117(3) -0.5475(1) 0.0216(8) Uani 1.00 1 d .
C18 C 0.2052(3) -0.5424(3) -0.5031(1) 0.0235(9) Uani 1.00 1 d .
C19 C 0.2902(3) -0.4912(3) -0.4779(1) 0.0223(8) Uani 1.00 1 d .
C20 C 0.3265(3) -0.4064(3) -0.4989(1) 0.0226(9) Uani 1.00 1 d .
C21 C 0.2794(3) -0.3733(3) -0.5436(1) 0.0218(8) Uani 1.00 1 d .
C22 C 0.0623(4) -0.5693(3) -0.5721(1) 0.032(1) Uani 1.00 1 d .
C23 C 0.3218(3) -0.2816(3) -0.5654(1) 0.0279(9) Uani 1.00 1 d .
C24 C 0.3370(3) -0.5266(3) -0.4279(1) 0.0273(9) Uani 1.00 1 d .
C25 C 0.3822(3) -0.6284(3) -0.4338(1) 0.033(1) Uani 1.00 1 d .
C26 C 0.2379(3) -0.5283(3) -0.3912(1) 0.031(1) Uani 1.00 1 d .
C27 C 0.4337(3) -0.4646(3) -0.4071(1) 0.036(1) Uani 1.00 1 d .
C28 C -0.517(4) -0.160(2) -0.7037(7) 0.49(2) Uani 1.00 1 d .
C29 C -0.653(2) -0.1865(8) -0.7064(6) 0.190(7) Uani 1.00 1 d .
H1 H 0.1603(4) -0.3842(3) -0.7813(1) 0.043(2) Uiso 1.00 1 c .
H2 H 0.3185(4) -0.4798(4) -0.7808(1) 0.051(2) Uiso 1.00 1 c .
H3 H 0.4038(4) -0.5330(3) -0.7058(1) 0.043(2) Uiso 1.00 1 c .
H4 H 0.3201(3) -0.4955(3) -0.6324(1) 0.035(1) Uiso 1.00 1 c .
H5 H 0.0309(3) -0.3221(3) -0.5373(1) 0.027(1) Uiso 1.00 1 c .
H6 H -0.1255(3) -0.2226(3) -0.5353(1) 0.031(1) Uiso 1.00 1 c .
H7 H -0.2117(3) -0.1684(3) -0.6093(1) 0.031(1) Uiso 1.00 1 c .
H8 H -0.1394(3) -0.2080(3) -0.6842(1) 0.026(1) Uiso 1.00 1 c .
H9 H 0.1799(3) -0.6005(3) -0.4895(1) 0.028(1) Uiso 1.00 1 c .
H10 H 0.3846(3) -0.3704(3) -0.4825(1) 0.027(1) Uiso 1.00 1 c .
H11 H 0.0379(4) -0.5389(3) -0.6018(1) 0.038(1) Uiso 1.00 1 c .
H12 H -0.0007(4) -0.5746(3) -0.5506(1) 0.038(1) Uiso 1.00 1 c .
H13 H 0.0908(4) -0.6306(3) -0.5794(1) 0.038(1) Uiso 1.00 1 c .
H14 H 0.3090(3) -0.2313(3) -0.5429(1) 0.033(1) Uiso 1.00 1 c .
H15 H 0.2815(3) -0.2692(3) -0.5955(1) 0.033(1) Uiso 1.00 1 c .
H16 H 0.4016(3) -0.2866(3) -0.5714(1) 0.033(1) Uiso 1.00 1 c .
H17 H 0.4069(3) -0.6521(3) -0.4025(1) 0.040(1) Uiso 1.00 1 c .
H18 H 0.3226(3) -0.6676(3) -0.4469(1) 0.040(1) Uiso 1.00 1 c .
H19 H 0.4449(3) -0.6284(3) -0.4556(1) 0.040(1) Uiso 1.00 1 c .
H20 H 0.2656(3) -0.5505(3) -0.3601(1) 0.037(1) Uiso 1.00 1 c .
H21 H 0.2081(3) -0.4661(3) -0.3877(1) 0.037(1) Uiso 1.00 1 c .
H22 H 0.1790(3) -0.5691(3) -0.4033(1) 0.037(1) Uiso 1.00 1 c .
H23 H 0.4587(3) -0.4887(3) -0.3759(1) 0.043(2) Uiso 1.00 1 c .
H24 H 0.4960(3) -0.4647(3) -0.4291(1) 0.043(2) Uiso 1.00 1 c .
H25 H 0.4065(3) -0.4016(3) -0.4032(1) 0.043(2) Uiso 1.00 1 c .
H26 H -0.475(4) -0.193(2) -0.6784(7) 0.59(4) Uiso 1.00 1 c .
H27 H -0.502(4) -0.094(2) -0.7012(7) 0.59(4) Uiso 1.00 1 c .
H28 H -0.689(2) -0.1541(8) -0.7334(6) 0.228(8) Uiso 1.00 1 c .
H29 H -0.662(2) -0.2528(8) -0.7108(6) 0.228(8) Uiso 1.00 1 c .
H30 H -0.688(2) -0.1678(8) -0.6766(6) 0.228(8) Uiso 1.00 1 c .

loop_
_atom_site_aniso_label
_atom_site_aniso_U_11
_atom_site_aniso_U_22
_atom_site_aniso_U_33
_atom_site_aniso_U_12
_atom_site_aniso_U_13
_atom_site_aniso_U_23
O1 0.031(2) 0.023(2) 0.022(2) 0.0000 0.000(2) 0.0000
O2 0.9(1) 0.46(5) 0.47(6) 0.0000 0.43(7) 0.0000
C1 0.019(2) 0.024(3) 0.014(2) 0.0000 -0.002(2) 0.0000
C2 0.020(2) 0.022(2) 0.014(1) -0.003(1) -0.008(1) -0.000(1)
C3 0.027(2) 0.024(2) 0.015(2) 0.001(1) -0.004(1) -0.002(1)
C4 0.046(2) 0.047(2) 0.013(2) 0.019(2) -0.002(2) 0.000(2)
C5 0.049(3) 0.063(3) 0.015(2) 0.030(2) 0.001(2) -0.003(2)
C6 0.042(2) 0.042(2) 0.023(2) 0.021(2) -0.003(2) -0.001(2)
C7 0.034(2) 0.034(2) 0.019(2) 0.010(2) -0.007(1) 0.002(2)
C8 0.025(2) 0.025(2) 0.016(2) -0.000(1) -0.006(1) 0.002(1)
C9 0.022(2) 0.023(2) 0.015(2) -0.001(1) -0.005(1) 0.002(1)
C10 0.018(2) 0.023(2) 0.016(2) -0.003(1) -0.003(1) -0.001(1)
C11 0.026(2) 0.030(2) 0.012(1) -0.005(1) -0.003(1) -0.000(1)
C12 0.029(2) 0.029(2) 0.020(2) -0.002(1) 0.006(2) -0.002(2)
C13 0.020(2) 0.028(2) 0.028(2) 0.001(1) 0.001(1) 0.004(2)
C14 0.018(2) 0.027(2) 0.021(2) 0.001(1) -0.004(1) 0.002(1)
C15 0.019(2) 0.020(2) 0.016(2) -0.001(1) -0.003(1) -0.001(1)
C16 0.021(2) 0.026(2) 0.015(2) 0.003(1) -0.004(1) 0.002(1)
C17 0.019(2) 0.027(2) 0.018(2) -0.001(1) -0.002(1) 0.000(1)
C18 0.022(2) 0.029(2) 0.019(2) -0.002(1) -0.002(1) 0.005(1)
C19 0.021(2) 0.029(2) 0.016(2) 0.004(1) -0.001(1) 0.001(1)
C20 0.022(2) 0.030(2) 0.016(2) -0.003(1) -0.004(1) 0.001(1)
C21 0.021(2) 0.026(2) 0.018(2) 0.001(1) -0.000(1) 0.000(1)
C22 0.035(2) 0.035(2) 0.025(2) -0.009(2) -0.010(2) 0.005(2)
C23 0.026(2) 0.032(2) 0.025(2) -0.003(2) -0.005(2) 0.002(2)
C24 0.024(2) 0.039(2) 0.019(2) -0.002(2) -0.005(1) 0.007(2)
C25 0.030(2) 0.045(2) 0.025(2) 0.007(2) -0.002(2) 0.007(2)
C26 0.030(2) 0.043(2) 0.019(2) -0.001(2) -0.002(1) -0.001(2)
C27 0.028(2) 0.055(3) 0.025(2) -0.009(2) -0.013(2) 0.011(2)
C28 0.93(9) 0.42(4) 0.12(2) -0.36(5) -0.13(3) -0.05(2)
C29 0.31(2) 0.094(7) 0.17(1) -0.03(1) 0.00(1) 0.003(8)

loop_
_atom_type_symbol
_atom_type_description
_atom_type_scat_dispersion_real
_atom_type_scat_dispersion_imag
_atom_type_scat_source
C C 0.006 0.003
;
International Tables for Crystallography
(1992, Vol. C, Tables 4.2.6.8 and 6.1.1.4)
;
O O 0.017 0.010
;
International Tables for Crystallography
(1992, Vol. C, Tables 4.2.6.8 and 6.1.1.4)
;
H H 0.000 0.000
;
International Tables for Crystallography
(1992, Vol. C, Table 6.1.1.4)
;

loop_
_geom_angle_atom_site_label_1
_geom_angle_atom_site_label_2
_geom_angle_atom_site_label_3
_geom_angle
_geom_angle_publ_flag
O1 C1 C2 118.2(2) yes
C1 C2 C3 120.7(3) yes
C1 C2 C15 118.4(3) yes
C3 C2 C15 120.4(3) yes
C2 C3 C4 123.3(3) yes
C2 C3 C8 119.3(3) yes
C4 C3 C8 117.3(3) yes
C3 C4 C5 121.4(3) yes
C3 C4 H1 119.3(2) no
C5 C4 H1 119.3(2) no
C4 C5 C6 121.3(3) yes
C4 C5 H2 119.3(2) no
C6 C5 H2 119.3(2) no
C5 C6 C7 118.9(4) yes
C5 C6 H3 120.5(2) no
C7 C6 H3 120.5(2) no
C6 C7 C8 122.3(3) yes
C6 C7 H4 118.9(2) no
C8 C7 H4 118.9(2) no
C3 C8 C7 118.8(3) yes
C3 C8 C9 120.2(3) yes
C7 C8 C9 120.9(3) yes
C8 C9 C10 120.1(3) yes
C8 C9 C16 120.0(3) yes
C10 C9 C16 119.9(3) yes
C9 C10 C11 121.1(3) yes
C9 C10 C15 120.1(3) yes
C11 C10 C15 118.8(3) yes
C10 C11 C12 121.2(3) yes
C10 C11 H5 119.41(19) no
C12 C11 H5 119.4(2) no
C11 C12 C13 119.8(3) yes
C11 C12 H6 120.1(2) no
C13 C12 H6 120.1(2) no
C12 C13 C14 121.5(3) yes
C12 C13 H7 119.2(2) no
C14 C13 H7 119.2(2) no
C13 C14 C15 121.1(3) yes
C13 C14 H8 119.4(2) no
C15 C14 H8 119.42(19) no
C2 C15 C10 119.9(3) yes
C2 C15 C14 122.6(3) yes
C10 C15 C14 117.5(3) yes
C9 C16 C17 120.1(3) yes
C9 C16 C21 120.0(3) yes
C17 C16 C21 119.9(3) yes
C16 C17 C18 118.7(3) yes
C16 C17 C22 121.4(3) yes
C18 C17 C22 119.8(3) yes
C17 C18 C19 122.6(3) yes
C17 C18 H9 118.7(2) no
C19 C18 H9 118.7(2) no
C18 C19 C20 117.6(3) yes
C18 C19 C24 120.0(3) yes
C20 C19 C24 122.4(3) yes
C19 C20 C21 121.6(3) yes
C19 C20 H10 119.2(2) no
C21 C20 H10 119.2(2) no
C16 C21 C20 119.6(3) yes
C16 C21 C23 120.4(3) yes
C20 C21 C23 120.0(3) yes
C17 C22 H11 109.5(2) no
C17 C22 H12 109.5(2) no
H11 C22 H12 109.470 no
C17 C22 H13 109.5(2) no
H11 C22 H13 109.469(5) no
H12 C22 H13 109.476 no
C21 C23 H14 109.5(2) no
C21 C23 H15 109.47(19) no
H14 C23 H15 109.474(5) no
C21 C23 H16 109.47(19) no
H14 C23 H16 109.465 no
H15 C23 H16 109.481(6) no
C19 C24 C25 109.2(3) yes
C19 C24 C26 108.5(3) yes
C25 C24 C26 108.4(3) yes
C19 C24 C27 112.6(3) yes
C25 C24 C27 108.9(3) yes
C26 C24 C27 109.1(3) yes
C24 C25 H17 109.47(19) no
C24 C25 H18 109.5(2) no
H17 C25 H18 109.464 no
C24 C25 H19 109.5(2) no
H17 C25 H19 109.473 no
H18 C25 H19 109.480(4) no
C24 C26 H20 109.5(2) no
C24 C26 H21 109.5(2) no
H20 C26 H21 109.473(5) no
C24 C26 H22 109.5(2) no
H20 C26 H22 109.474 no
H21 C26 H22 109.471 no
C24 C27 H23 109.5(2) no
C24 C27 H24 109.5(2) no
H23 C27 H24 109.474 no
C24 C27 H25 109.5(2) no
H23 C27 H25 109.471(5) no
H24 C27 H25 109.471 no
O2 C28 C29 91.8(15) yes
O2 C28 H26 113.6(24) no
C29 C28 H26 113.7(12) no
O2 C28 H27 113.6(23) no
C29 C28 H27 113.7(14) no
H26 C28 H27 109.567(4) no
C28 C29 H28 109.4(11) no
C28 C29 H29 109.5(14) no
H28 C29 H29 109.480(5) no
C28 C29 H30 109.5(11) no
H28 C29 H30 109.474(5) no
H29 C29 H30 109.430 no

loop_
_geom_bond_atom_site_label_1
_geom_bond_atom_site_label_2
_geom_bond_distance
_geom_bond_publ_flag
O1 C1 1.219(6) yes
O2 C28 1.37(3) yes
C1 C2 1.508(4) yes
C2 C3 1.412(5) yes
C2 C15 1.402(5) yes
C3 C4 1.434(5) yes
C3 C8 1.435(5) yes
C4 C5 1.355(6) yes
C4 H1 0.950 no
C5 C6 1.417(5) yes
C5 H2 0.950 no
C6 C7 1.354(5) yes
C6 H3 0.950 no
C7 C8 1.422(5) yes
C7 H4 0.950 no
C8 C9 1.407(5) yes
C9 C10 1.399(5) yes
C9 C16 1.498(4) yes
C10 C11 1.439(5) yes
C10 C15 1.436(4) yes
C11 C12 1.359(5) yes
C11 H5 0.950 no
C12 C13 1.411(5) yes
C12 H6 0.950 no
C13 C14 1.354(5) yes
C13 H7 0.950 no
C14 C15 1.439(5) yes
C14 H8 0.950 no
C16 C17 1.411(5) yes
C16 C21 1.395(5) yes
C17 C18 1.390(5) yes
C17 C22 1.504(5) yes
C18 C19 1.393(5) yes
C18 H9 0.950 no
C19 C20 1.395(5) yes
C19 C24 1.533(5) yes
C20 C21 1.399(5) yes
C20 H10 0.950 no
C21 C23 1.510(5) yes
C22 H11 0.950 no
C22 H12 0.950 no
C22 H13 0.950 no
C23 H14 0.950 no
C23 H15 0.950 no
C23 H16 0.94993(5) no
C24 C25 1.540(6) yes
C24 C26 1.539(5) yes
C24 C27 1.526(5) yes
C25 H17 0.94994(5) no
C25 H18 0.950 no
C25 H19 0.950 no
C26 H20 0.950 no
C26 H21 0.950 no
C26 H22 0.950 no
C27 H23 0.94992(5) no
C27 H24 0.950 no
C27 H25 0.950 no
C28 C29 1.64(4) yes
C28 H26 0.950 no
C28 H27 0.950 no
C29 H28 0.950 no
C29 H29 0.949 no
C29 H30 0.950 no
